data_2015396
loop_
_publ_author_name
'F\'abry, Jan'
'Du\<sek, Michal'
'Fejfarov\'a, Karla'
'Krupkov\'a, Radmila'
'Van\<ek, P\<remysl'
'C\'isa\<rov\'a, Ivana'

_publ_section_title
;
 Dirubidium fluorotrioxophosphate, Rb~2~PO~3~F, at 290 and 130K, and
 dicaesium fluorotrioxophosphate, Cs~2~PO~3~F, at 240 and 100K
;
_journal_coeditor_code SQ3009
_journal_issue 6
_journal_name_full 'Acta Crystallographica Section C'
_journal_page_first i49
_journal_page_last i52
_journal_paper_doi 10.1107/S0108270106016350
_journal_volume 62
_journal_year 2006
_chemical_formula_iupac 'Cs2 P O3 F'
_chemical_formula_moiety '2Cs +, F O3 P 2-'
_chemical_formula_sum 'Cs2 F O3 P'
_chemical_formula_weight 363.8
_chemical_name_systematic
;
Dicaesium fluorotrioxophosphate
;
_space_group_IT_number 62
_symmetry_cell_setting orthorhombic
_symmetry_space_group_name_Hall '-P 2ac 2n'
_symmetry_space_group_name_H-M 'P n m a'
_cell_angle_alpha 90
_cell_angle_beta 90
_cell_angle_gamma 90
_cell_formula_units_Z 4
_cell_length_a 8.308(2)
_cell_length_b 6.3812(9)
_cell_length_c 11.036(2)
_cell_measurement_reflns_used 9848
_cell_measurement_temperature 240.0(10)
_cell_measurement_theta_max 26.86
_cell_measurement_theta_min 3.07
_cell_volume 585.07(19)
_computing_cell_refinement 'Crysalis RED (Oxford Diffraction, 2005)'
_computing_data_collection 'Crysalis CCD (Oxford Diffraction, 2005)'
_computing_data_reduction 'Crysalis RED'
_computing_publication_material JANA2000
_computing_structure_refinement 'JANA2000 (Pet\<r\'i\<cek <i>et al.</i>,  2000)'
_computing_structure_solution 'SIR97 (Altomare <i>et al.</i>,  1999)'
_diffrn_ambient_temperature 240.0(10)
_diffrn_detector_area_resol_mean 8.3438
_diffrn_measured_fraction_theta_full 0.98
_diffrn_measurement_device_type 'Oxford Diffraction Model?? CCD'
_diffrn_measurement_method
;
\w scans
;
_diffrn_radiation_monochromator graphite
_diffrn_radiation_source 'Enhance (Mo) X-ray Source'
_diffrn_radiation_type 'Mo K\a'
_diffrn_radiation_wavelength 0.71069
_diffrn_reflns_av_R_equivalents 0.0413
_diffrn_reflns_av_sigmaI/netI 0.0094
_diffrn_reflns_limit_h_max 10
_diffrn_reflns_limit_h_min -10
_diffrn_reflns_limit_k_max 8
_diffrn_reflns_limit_k_min -8
_diffrn_reflns_limit_l_max 13
_diffrn_reflns_limit_l_min -13
_diffrn_reflns_number 6666
_diffrn_reflns_reduction_process
; Integration of the CCD images was done by program Crysalis RED (Oxford
 Diffraction, 2005).
The same program was used for indexing of the
crystal shape, its refinement and absorption correction.
;
_diffrn_reflns_theta_full 26.86
_diffrn_reflns_theta_max 26.86
_diffrn_reflns_theta_min 3.07
_diffrn_standards_number 0
_exptl_absorpt_coefficient_mu 12.661
_exptl_absorpt_correction_T_max 0.46043
_exptl_absorpt_correction_T_min 0.16830
_exptl_absorpt_correction_type analytical
_exptl_absorpt_process_details
;
CrysAlis RED (Oxford Diffraction, 2005).
Analytical numeric absorption correction using a multifaceted crystal
model based on expressions derived by Clark & Reid (1995).
;
_exptl_crystal_colour colourless
_exptl_crystal_density_diffrn 4.1285
_exptl_crystal_description 'prism elongated along a'
_exptl_crystal_F_000 632
_exptl_crystal_size_max 0.24701
_exptl_crystal_size_mid 0.09451
_exptl_crystal_size_min 0.02717
_refine_diff_density_max 0.58
_refine_diff_density_min -0.71
_refine_ls_extinction_coef 0.061(6)
_refine_ls_extinction_method 'B-C type 1 Lorentzian isotropic (Becker & Coppens, 1974)'
_refine_ls_goodness_of_fit_ref 1.48
_refine_ls_hydrogen_treatment undef
_refine_ls_number_constraints 0
_refine_ls_number_parameters 42
_refine_ls_number_reflns 974
_refine_ls_number_restraints 0
_refine_ls_R_factor_all 0.0264
_refine_ls_R_factor_gt 0.0221
_refine_ls_shift/su_max 0.0071
_refine_ls_shift/su_mean 0.0012
_refine_ls_structure_factor_coef F
_refine_ls_weighting_details w=1/[\s^2^(F)+0.0004F^2^]
_refine_ls_weighting_scheme sigma
_refine_ls_wR_factor_gt 0.0354
_refine_ls_wR_factor_ref 0.0368
_reflns_number_gt 832
_reflns_number_total 974
_reflns_threshold_expression I>3\s(I)
_cod_data_source_file sq3009.cif
_cod_data_source_block II_240
_cod_database_code 2015396

loop_
_symmetry_equiv_pos_site_id
_symmetry_equiv_pos_as_xyz
1 x,y,z
2 1/2+x,y,1/2-z
3 1/2-x,1/2+y,1/2+z
4 -x,1/2+y,-z
5 -x,-y,-z
6 1/2-x,-y,1/2+z
7 1/2+x,1/2-y,1/2-z
8 x,1/2-y,z

loop_
_atom_site_type_symbol
_atom_site_label
_atom_site_fract_x
_atom_site_fract_y
_atom_site_fract_z
_atom_site_U_iso_or_equiv
_atom_site_adp_type
_atom_site_calc_flag
_atom_site_occupancy
Cs Cs1 0.17416(5) 0.25 0.08366(4) 0.02138(15) Uani d 1
Cs Cs2 -0.00153(5) 0.25 0.71578(4) 0.02044(16) Uani d 1
P P 0.2453(2) 0.25 0.41694(15) 0.0148(4) Uani d 1
O O1 0.2985(6) 0.25 0.5465(4) 0.0251(15) Uani d 1
O O2 0.2828(5) 0.0509(6) 0.3494(3) 0.0289(11) Uani d 1
F F 0.0521(5) 0.25 0.4245(5) 0.0386(17) Uani d 1

loop_
_atom_site_aniso_label
_atom_site_aniso_U_11
_atom_site_aniso_U_22
_atom_site_aniso_U_33
_atom_site_aniso_U_12
_atom_site_aniso_U_13
_atom_site_aniso_U_23
_atom_site_aniso_type_symbol
Cs1 0.0235(3) 0.0196(3) 0.0210(3) 0 0.00055(18) 0 Cs
Cs2 0.0204(3) 0.0223(3) 0.0186(3) 0 0.00077(16) 0 Cs
P 0.0154(7) 0.0136(8) 0.0153(8) 0 -0.0007(7) 0 P
O1 0.031(3) 0.027(3) 0.017(3) 0 -0.004(2) 0 O
O2 0.040(2) 0.0216(18) 0.0253(19) 0.0038(17) -0.0004(18) -0.0067(15) O
F 0.018(2) 0.062(4) 0.036(3) 0 0.001(2) 0 F

loop_
_atom_type_symbol
_atom_type_scat_dispersion_real
_atom_type_scat_dispersion_imag
_atom_type_scat_source
Cs -0.368 2.119 'International Tables Vol C Tables  4.2.6.8 and 6.1.1.4'
P 0.102 0.094 'International Tables Vol C Tables  4.2.6.8 and 6.1.1.4'
O 0.011 0.006 'International Tables Vol C Tables  4.2.6.8 and 6.1.1.4'
F 0.017 0.010 'International Tables Vol C Tables  4.2.6.8 and 6.1.1.4'

loop_
_exptl_crystal_face_index_h
_exptl_crystal_face_index_k
_exptl_crystal_face_index_l
_exptl_crystal_face_perp_dist
-1 -19 5 0.06547
-5 28 -9 0.03221
14 -6 17 0.12867
-10 1 -1 0.24701
1 -1 -15 0.02717
0 1 15 0.04284
-7 1 27 0.07749
30 4 13 0.11809
0 -4 -15 0.05043
-13 -11 17 0.15569

loop_
_geom_angle_atom_site_label_1
_geom_angle_atom_site_label_2
_geom_angle_atom_site_label_3
_geom_angle_site_symmetry_1
_geom_angle_site_symmetry_3
_geom_angle
_geom_angle_publ_flag
O1 P O2 . . 114.31(17) no
O1 P O2 . 8_555 114.31(17) no
O1 P F . . 104.2(3) no
O2 P O2 . 8_555 115.1(2) no
O2 P F . . 103.43(19) no
O2 P O2 8_555 . 115.1(2) no
O2 P F 8_555 . 103.43(19) no

loop_
_geom_bond_atom_site_label_1
_geom_bond_atom_site_label_2
_geom_bond_site_symmetry_2
_geom_bond_distance
_geom_bond_publ_flag
P O1 . 1.496(5) no
P O2 . 1.506(4) no
P O2 8_555 1.506(4) no
P F . 1.608(5) no
Cs1 O1 2_455 3.435(5) no
Cs1 O1 6_554 3.2249(7) no
Cs1 O1 6_564 3.2249(7) no
Cs1 O2 . 3.321(4) no
Cs1 O2 2_455 3.568(4) no
Cs1 O2 6_554 3.240(4) no
Cs1 O2 3_554 3.240(4) no
Cs1 O2 7_455 3.568(4) no
Cs1 O2 8_555 3.321(4) no
Cs1 F . 3.896(5) no
Cs1 F 2_555 3.141(4) no
Cs2 O1 . 3.115(5) no
Cs2 O1 2_456 3.105(5) no
Cs2 O2 5_556 3.109(4) no
Cs2 O2 6_555 3.027(4) no
Cs2 O2 3_555 3.027(4) no
Cs2 O2 4_556 3.109(4) no
Cs2 F . 3.245(5) no
Cs2 F 5_556 3.571(2) no
Cs2 F 5_566 3.571(2) no
